data_4131563
loop_
_publ_author_name
'Winter, Nils'
'Trauner, Dirk'

_publ_section_title
;
 Thiocarbonyl Ylide Chemistry Enables a Concise Synthesis of
 (+-)-Hippolachnin A.
;
_journal_issue 34
_journal_name_full 'Journal of the American Chemical Society'
_journal_page_first 11706
_journal_page_last 11709
_journal_paper_doi 10.1021/jacs.7b06815
_journal_volume 139
_journal_year 2017
_chemical_formula_moiety 'C19 H28 O3 S'
_chemical_formula_sum 'C19 H28 O3 S'
_chemical_formula_weight 336.47
_chemical_name_common 1776
_space_group_crystal_system triclinic
_space_group_IT_number 2
_space_group_name_Hall '-P 1'
_space_group_name_H-M_alt 'P -1'
_atom_sites_solution_hydrogens geom
_audit_block_code C19H28O3S_vv256_trauner
_audit_creation_method 'APEX3 v2016.5-0'
_audit_update_record 10-Apr-17
_cell_angle_alpha 73.852(2)
_cell_angle_beta 71.287(2)
_cell_angle_gamma 71.142(2)
_cell_formula_units_Z 2
_cell_length_a 9.6756(5)
_cell_length_b 9.9965(5)
_cell_length_c 10.5598(6)
_cell_measurement_reflns_used 7043
_cell_measurement_temperature 100.(2)
_cell_measurement_theta_max 26.3583
_cell_measurement_theta_min 2.6785
_cell_volume 897.95(8)
_computing_cell_refinement 'SAINT V8.37A (Bruker AXS Inc., 2015)'
_computing_data_collection 'APEX3 v2016.5-0, Bruker AXS (2016)'
_computing_data_reduction 'SAINT V8.37A (Bruker AXS Inc., 2015)'
_computing_molecular_graphics 'shelXle (C.B. Huebschle, rev 786)'
_computing_structure_refinement 'SHELXL-2014/7 (Sheldrick, 2014)'
_computing_structure_solution 'XT, VERSION 2014/5'
_diffrn_ambient_temperature 100.(2)
_diffrn_detector_area_resol_mean 7.4074
_diffrn_measured_fraction_theta_full 0.993
_diffrn_measured_fraction_theta_max 0.992
_diffrn_measurement_device 'fixed-chi three-circle diffractometer'
_diffrn_measurement_device_type 'Bruker D8 Venture TXS'
_diffrn_measurement_method 'mix of phi and omega scans'
_diffrn_radiation_monochromator 'focusing mirrors'
_diffrn_radiation_type MoK\a
_diffrn_radiation_wavelength 0.71073
_diffrn_reflns_av_R_equivalents 0.0311
_diffrn_reflns_av_unetI/netI 0.0350
_diffrn_reflns_Laue_measured_fraction_full 0.993
_diffrn_reflns_Laue_measured_fraction_max 0.992
_diffrn_reflns_limit_h_max 12
_diffrn_reflns_limit_h_min -11
_diffrn_reflns_limit_k_max 12
_diffrn_reflns_limit_k_min -12
_diffrn_reflns_limit_l_max 13
_diffrn_reflns_limit_l_min -12
_diffrn_reflns_number 10749
_diffrn_reflns_point_group_measured_fraction_full 0.993
_diffrn_reflns_point_group_measured_fraction_max 0.992
_diffrn_reflns_theta_full 25.242
_diffrn_reflns_theta_max 26.342
_diffrn_reflns_theta_min 3.303
_diffrn_source 'rotating anode (TXS)'
_diffrn_source_current 50
_diffrn_source_power 2.5
_diffrn_source_type 'Bruker TXS'
_diffrn_source_voltage 50
_exptl_absorpt_coefficient_mu 0.193
_exptl_absorpt_correction_T_max 0.9705
_exptl_absorpt_correction_T_min 0.9062
_exptl_absorpt_correction_type multi-scan
_exptl_absorpt_process_details
;
SADABS-2016/2 - Bruker AXS area detector scaling and absorption correction
;
_exptl_crystal_colour colourless
_exptl_crystal_density_diffrn 1.244
_exptl_crystal_density_method 'not measured'
_exptl_crystal_description block
_exptl_crystal_F_000 364
_exptl_crystal_size_max 0.100
_exptl_crystal_size_mid 0.090
_exptl_crystal_size_min 0.070
_refine_diff_density_max 0.337
_refine_diff_density_min -0.257
_refine_diff_density_rms 0.055
_refine_ls_extinction_method none
_refine_ls_goodness_of_fit_ref 1.062
_refine_ls_hydrogen_treatment constr
_refine_ls_matrix_type full
_refine_ls_number_parameters 213
_refine_ls_number_reflns 3637
_refine_ls_number_restraints 0
_refine_ls_restrained_S_all 1.062
_refine_ls_R_factor_all 0.0448
_refine_ls_R_factor_gt 0.0356
_refine_ls_shift/su_max 0.001
_refine_ls_shift/su_mean 0.000
_refine_ls_structure_factor_coef Fsqd
_refine_ls_weighting_details 'w=1/[\s^2^(Fo^2^)+(0.0396P)^2^+0.5084P] where P=(Fo^2^+2Fc^2^)/3'
_refine_ls_weighting_scheme calc
_refine_ls_wR_factor_gt 0.0883
_refine_ls_wR_factor_ref 0.0954
_reflns_Friedel_coverage 0.000
_reflns_number_gt 3111
_reflns_number_total 3637
_reflns_threshold_expression 'I > 2\s(I)'
_cod_data_source_file ja7b06815_si_002.cif
_cod_data_source_block vv256
_cod_depositor_comments
;
The following automatic conversions were performed:

data item '_exptl_absorpt_correction_type' value 'Multi-Scan' was
changed to 'multi-scan' in accordance with the
/home/saulius/struct/COD-crude-data/automatic-downloads/DataCite-retrospective/ACS/depositions/lib/dictionaries/cif_core.dic
dictionary named 'cif_core.dic' version 2.4.2 last updated on
2011-04-26.

Automatic conversion script
Id: cif_fix_values 6909 2019-04-08 15:41:33Z antanas 
;
_cod_database_code 4131563
_shelx_estimated_absorpt_t_min 0.981
_shelx_estimated_absorpt_t_max 0.987
_shelx_space_group_comment
;
The symmetry employed for this shelxl refinement is uniquely defined
by the following loop, which should always be used as a source of
symmetry information in preference to the above space-group names.
They are only intended as comments.
;

loop_
_space_group_symop_operation_xyz
'x, y, z'
'-x, -y, -z'

loop_
_atom_site_label
_atom_site_type_symbol
_atom_site_fract_x
_atom_site_fract_y
_atom_site_fract_z
_atom_site_U_iso_or_equiv
_atom_site_adp_type
_atom_site_occupancy
_atom_site_site_symmetry_order
_atom_site_calc_flag
_atom_site_refinement_flags_posn
_atom_site_refinement_flags_adp
S1 S 0.11826(4) 0.68792(4) 0.84739(4) 0.01801(12) Uani 1 1 d . .
O1 O 0.46283(11) 0.21441(11) 0.75749(11) 0.0153(2) Uani 1 1 d . .
O2 O 0.76088(12) 0.13845(11) 0.72290(12) 0.0202(3) Uani 1 1 d . .
O3 O 0.86883(12) 0.30342(12) 0.72976(13) 0.0229(3) Uani 1 1 d . .
C1 C 0.28626(17) 0.54852(16) 0.88216(15) 0.0154(3) Uani 1 1 d . .
H1 H 0.3712 0.5943 0.8600 0.018 Uiso 1 1 calc R U
C2 C 0.32190(16) 0.45195(16) 0.78038(15) 0.0129(3) Uani 1 1 d . .
C3 C 0.47379(16) 0.34333(15) 0.76277(15) 0.0131(3) Uani 1 1 d . .
C4 C 0.30391(16) 0.20742(16) 0.79086(15) 0.0146(3) Uani 1 1 d . .
C5 C 0.28082(17) 0.17768(16) 0.66591(15) 0.0156(3) Uani 1 1 d . .
H5A H 0.1882 0.1442 0.6903 0.019 Uiso 1 1 calc R U
H5B H 0.3681 0.1032 0.6266 0.019 Uiso 1 1 calc R U
C6 C 0.26626(17) 0.32242(16) 0.56397(15) 0.0150(3) Uani 1 1 d . .
H6 H 0.3702 0.3343 0.5154 0.018 Uiso 1 1 calc R U
C7 C 0.18646(16) 0.43741(16) 0.65492(15) 0.0147(3) Uani 1 1 d . .
H7 H 0.0787 0.4852 0.6534 0.018 Uiso 1 1 calc R U
C8 C 0.27987(16) 0.54253(16) 0.64330(15) 0.0136(3) Uani 1 1 d . .
H8 H 0.3694 0.5389 0.5627 0.016 Uiso 1 1 calc R U
C9 C 0.19293(17) 0.69720(16) 0.66270(16) 0.0160(3) Uani 1 1 d . .
H9 H 0.1065 0.7300 0.6194 0.019 Uiso 1 1 calc R U
C10 C 0.21004(16) 0.36222(16) 0.79928(15) 0.0138(3) Uani 1 1 d . .
H10 H 0.1182 0.3744 0.8773 0.017 Uiso 1 1 calc R U
C11 C 0.25896(19) 0.47183(18) 1.03066(16) 0.0215(4) Uani 1 1 d . .
H11A H 0.3510 0.3983 1.0455 0.032 Uiso 1 1 calc R U
H11B H 0.1765 0.4258 1.0529 0.032 Uiso 1 1 calc R U
H11C H 0.2318 0.5419 1.0893 0.032 Uiso 1 1 calc R U
C12 C 0.60613(16) 0.37050(16) 0.74970(15) 0.0144(3) Uani 1 1 d . .
H12 H 0.6007 0.4666 0.7513 0.017 Uiso 1 1 calc R U
C13 C 0.75625(16) 0.27159(16) 0.73346(15) 0.0143(3) Uani 1 1 d . .
C14 C 0.90844(18) 0.03946(18) 0.7066(2) 0.0265(4) Uani 1 1 d . .
H14A H 0.9010 -0.0554 0.7048 0.040 Uiso 1 1 calc R U
H14B H 0.9492 0.0314 0.7830 0.040 Uiso 1 1 calc R U
H14C H 0.9756 0.0750 0.6209 0.040 Uiso 1 1 calc R U
C15 C 0.27801(18) 0.09574(17) 0.92152(16) 0.0196(3) Uani 1 1 d . .
H15A H 0.1711 0.0923 0.9485 0.024 Uiso 1 1 calc R U
H15B H 0.2958 0.1268 0.9949 0.024 Uiso 1 1 calc R U
C16 C 0.3792(2) -0.05588(18) 0.90949(18) 0.0262(4) Uani 1 1 d . .
H16A H 0.3674 -0.1186 0.9998 0.039 Uiso 1 1 calc R U
H16B H 0.4847 -0.0518 0.8721 0.039 Uiso 1 1 calc R U
H16C H 0.3501 -0.0944 0.8488 0.039 Uiso 1 1 calc R U
C17 C 0.18515(17) 0.33463(17) 0.45724(16) 0.0176(3) Uani 1 1 d . .
H17A H 0.0839 0.3182 0.5043 0.021 Uiso 1 1 calc R U
H17B H 0.1708 0.4338 0.4026 0.021 Uiso 1 1 calc R U
C18 C 0.2695(2) 0.22846(19) 0.36155(17) 0.0237(4) Uani 1 1 d . .
H18A H 0.2137 0.2441 0.2938 0.036 Uiso 1 1 calc R U
H18B H 0.2788 0.1297 0.4142 0.036 Uiso 1 1 calc R U
H18C H 0.3704 0.2432 0.3152 0.036 Uiso 1 1 calc R U
C19 C 0.29257(18) 0.80279(17) 0.59979(17) 0.0198(3) Uani 1 1 d . .
H19A H 0.3298 0.8064 0.5013 0.030 Uiso 1 1 calc R U
H19B H 0.3784 0.7706 0.6407 0.030 Uiso 1 1 calc R U
H19C H 0.2334 0.8990 0.6171 0.030 Uiso 1 1 calc R U

loop_
_atom_site_aniso_label
_atom_site_aniso_U_11
_atom_site_aniso_U_22
_atom_site_aniso_U_33
_atom_site_aniso_U_23
_atom_site_aniso_U_13
_atom_site_aniso_U_12
S1 0.01430(19) 0.0160(2) 0.0197(2) -0.00647(15) -0.00147(15) 0.00114(14)
O1 0.0115(5) 0.0141(5) 0.0217(6) -0.0060(4) -0.0054(4) -0.0017(4)
O2 0.0126(5) 0.0145(6) 0.0348(7) -0.0096(5) -0.0080(5) 0.0011(4)
O3 0.0133(5) 0.0203(6) 0.0357(7) -0.0090(5) -0.0045(5) -0.0040(4)
C1 0.0135(7) 0.0146(7) 0.0171(8) -0.0064(6) -0.0032(6) -0.0003(6)
C2 0.0115(7) 0.0135(7) 0.0130(7) -0.0028(6) -0.0035(6) -0.0017(6)
C3 0.0158(7) 0.0119(7) 0.0103(7) -0.0026(6) -0.0038(6) -0.0009(6)
C4 0.0106(7) 0.0156(8) 0.0176(8) -0.0030(6) -0.0038(6) -0.0034(6)
C5 0.0163(7) 0.0146(8) 0.0175(8) -0.0042(6) -0.0061(6) -0.0037(6)
C6 0.0140(7) 0.0150(7) 0.0158(7) -0.0033(6) -0.0036(6) -0.0036(6)
C7 0.0126(7) 0.0139(7) 0.0179(8) -0.0031(6) -0.0059(6) -0.0016(6)
C8 0.0121(7) 0.0132(7) 0.0145(7) -0.0029(6) -0.0039(6) -0.0011(6)
C9 0.0144(7) 0.0142(8) 0.0186(8) -0.0037(6) -0.0059(6) -0.0003(6)
C10 0.0118(7) 0.0143(7) 0.0149(7) -0.0032(6) -0.0031(6) -0.0027(6)
C11 0.0239(8) 0.0228(9) 0.0181(8) -0.0077(7) -0.0059(7) -0.0026(7)
C12 0.0151(7) 0.0117(7) 0.0160(7) -0.0027(6) -0.0046(6) -0.0022(6)
C13 0.0142(7) 0.0152(7) 0.0124(7) -0.0020(6) -0.0026(6) -0.0037(6)
C14 0.0146(8) 0.0157(8) 0.0489(12) -0.0125(8) -0.0099(7) 0.0036(6)
C15 0.0230(8) 0.0176(8) 0.0164(8) -0.0018(6) -0.0043(6) -0.0046(6)
C16 0.0364(10) 0.0178(9) 0.0205(9) 0.0003(7) -0.0091(7) -0.0035(7)
C17 0.0184(8) 0.0188(8) 0.0171(8) -0.0008(6) -0.0065(6) -0.0073(6)
C18 0.0320(9) 0.0231(9) 0.0202(8) -0.0045(7) -0.0105(7) -0.0087(7)
C19 0.0189(8) 0.0156(8) 0.0223(8) -0.0040(6) -0.0042(6) -0.0020(6)

loop_
_atom_type_symbol
_atom_type_description
_atom_type_scat_dispersion_real
_atom_type_scat_dispersion_imag
_atom_type_scat_source
C C 0.0033 0.0016 'International Tables Vol C Tables 4.2.6.8 and 6.1.1.4'
H H 0.0000 0.0000 'International Tables Vol C Tables 4.2.6.8 and 6.1.1.4'
O O 0.0106 0.0060 'International Tables Vol C Tables 4.2.6.8 and 6.1.1.4'
S S 0.1246 0.1234 'International Tables Vol C Tables 4.2.6.8 and 6.1.1.4'

loop_
_geom_angle_atom_site_label_1
_geom_angle_atom_site_label_2
_geom_angle_atom_site_label_3
_geom_angle
C1 S1 C9 91.95(7)
C3 O1 C4 112.60(11)
C13 O2 C14 114.70(12)
C11 C1 C2 114.61(13)
C11 C1 S1 111.74(11)
C2 C1 S1 103.38(10)
C11 C1 H1 109.0
C2 C1 H1 109.0
S1 C1 H1 109.0
C3 C2 C1 116.34(12)
C3 C2 C10 103.72(11)
C1 C2 C10 118.40(12)
C3 C2 C8 114.99(12)
C1 C2 C8 111.10(12)
C10 C2 C8 89.34(11)
O1 C3 C12 123.19(13)
O1 C3 C2 111.46(12)
C12 C3 C2 125.32(13)
O1 C4 C15 107.13(12)
O1 C4 C5 107.32(12)
C15 C4 C5 116.20(13)
O1 C4 C10 104.65(11)
C15 C4 C10 115.91(13)
C5 C4 C10 104.78(12)
C4 C5 C6 105.43(12)
C4 C5 H5A 110.7
C6 C5 H5A 110.7
C4 C5 H5B 110.7
C6 C5 H5B 110.7
H5A C5 H5B 108.8
C17 C6 C5 114.09(12)
C17 C6 C7 113.63(12)
C5 C6 C7 104.31(12)
C17 C6 H6 108.2
C5 C6 H6 108.2
C7 C6 H6 108.2
C6 C7 C8 114.98(12)
C6 C7 C10 106.28(12)
C8 C7 C10 90.21(11)
C6 C7 H7 114.3
C8 C7 H7 114.3
C10 C7 H7 114.3
C9 C8 C7 117.59(12)
C9 C8 C2 108.97(12)
C7 C8 C2 89.29(11)
C9 C8 H8 112.9
C7 C8 H8 112.9
C2 C8 H8 112.9
C19 C9 C8 112.40(12)
C19 C9 S1 111.25(11)
C8 C9 S1 106.20(10)
C19 C9 H9 109.0
C8 C9 H9 109.0
S1 C9 H9 109.0
C4 C10 C2 106.91(11)
C4 C10 C7 107.11(12)
C2 C10 C7 90.20(11)
C4 C10 H10 116.4
C2 C10 H10 116.4
C7 C10 H10 116.4
C1 C11 H11A 109.5
C1 C11 H11B 109.5
H11A C11 H11B 109.5
C1 C11 H11C 109.5
H11A C11 H11C 109.5
H11B C11 H11C 109.5
C3 C12 C13 128.46(14)
C3 C12 H12 115.8
C13 C12 H12 115.8
O3 C13 O2 121.92(14)
O3 C13 C12 124.08(14)
O2 C13 C12 113.99(13)
O2 C14 H14A 109.5
O2 C14 H14B 109.5
H14A C14 H14B 109.5
O2 C14 H14C 109.5
H14A C14 H14C 109.5
H14B C14 H14C 109.5
C4 C15 C16 113.89(13)
C4 C15 H15A 108.8
C16 C15 H15A 108.8
C4 C15 H15B 108.8
C16 C15 H15B 108.8
H15A C15 H15B 107.7
C15 C16 H16A 109.5
C15 C16 H16B 109.5
H16A C16 H16B 109.5
C15 C16 H16C 109.5
H16A C16 H16C 109.5
H16B C16 H16C 109.5
C18 C17 C6 113.50(13)
C18 C17 H17A 108.9
C6 C17 H17A 108.9
C18 C17 H17B 108.9
C6 C17 H17B 108.9
H17A C17 H17B 107.7
C17 C18 H18A 109.5
C17 C18 H18B 109.5
H18A C18 H18B 109.5
C17 C18 H18C 109.5
H18A C18 H18C 109.5
H18B C18 H18C 109.5
C9 C19 H19A 109.5
C9 C19 H19B 109.5
H19A C19 H19B 109.5
C9 C19 H19C 109.5
H19A C19 H19C 109.5
H19B C19 H19C 109.5

loop_
_geom_bond_atom_site_label_1
_geom_bond_atom_site_label_2
_geom_bond_distance
S1 C1 1.8311(15)
S1 C9 1.8364(16)
O1 C3 1.3444(18)
O1 C4 1.4838(17)
O2 C13 1.3515(19)
O2 C14 1.4391(18)
O3 C13 1.2161(18)
C1 C11 1.521(2)
C1 C2 1.526(2)
C1 H1 1.0000
C2 C3 1.5096(19)
C2 C10 1.551(2)
C2 C8 1.578(2)
C3 C12 1.350(2)
C4 C15 1.522(2)
C4 C5 1.526(2)
C4 C10 1.531(2)
C5 C6 1.540(2)
C5 H5A 0.9900
C5 H5B 0.9900
C6 C17 1.527(2)
C6 C7 1.551(2)
C6 H6 1.0000
C7 C8 1.551(2)
C7 C10 1.554(2)
C7 H7 1.0000
C8 C9 1.538(2)
C8 H8 1.0000
C9 C19 1.530(2)
C9 H9 1.0000
C10 H10 1.0000
C11 H11A 0.9800
C11 H11B 0.9800
C11 H11C 0.9800
C12 C13 1.457(2)
C12 H12 0.9500
C14 H14A 0.9800
C14 H14B 0.9800
C14 H14C 0.9800
C15 C16 1.530(2)
C15 H15A 0.9900
C15 H15B 0.9900
C16 H16A 0.9800
C16 H16B 0.9800
C16 H16C 0.9800
C17 C18 1.524(2)
C17 H17A 0.9900
C17 H17B 0.9900
C18 H18A 0.9800
C18 H18B 0.9800
C18 H18C 0.9800
C19 H19A 0.9800
C19 H19B 0.9800
C19 H19C 0.9800

loop_
_geom_torsion_atom_site_label_1
_geom_torsion_atom_site_label_2
_geom_torsion_atom_site_label_3
_geom_torsion_atom_site_label_4
_geom_torsion
C9 S1 C1 C11 -163.57(11)
C9 S1 C1 C2 -39.82(10)
C11 C1 C2 C3 -70.43(17)
S1 C1 C2 C3 167.71(10)
C11 C1 C2 C10 54.21(18)
S1 C1 C2 C10 -67.64(14)
C11 C1 C2 C8 155.43(12)
S1 C1 C2 C8 33.58(13)
C4 O1 C3 C12 173.19(14)
C4 O1 C3 C2 -8.59(16)
C1 C2 C3 O1 137.13(13)
C10 C2 C3 O1 5.28(15)
C8 C2 C3 O1 -90.50(15)
C1 C2 C3 C12 -44.7(2)
C10 C2 C3 C12 -176.54(14)
C8 C2 C3 C12 87.68(18)
C3 O1 C4 C15 -115.61(13)
C3 O1 C4 C5 118.94(13)
C3 O1 C4 C10 7.98(15)
O1 C4 C5 C6 -76.72(13)
C15 C4 C5 C6 163.46(12)
C10 C4 C5 C6 34.15(15)
C4 C5 C6 C17 -158.01(12)
C4 C5 C6 C7 -33.45(14)
C17 C6 C7 C8 -117.30(14)
C5 C6 C7 C8 117.84(13)
C17 C6 C7 C10 144.64(12)
C5 C6 C7 C10 19.78(15)
C6 C7 C8 C9 148.15(13)
C10 C7 C8 C9 -103.73(14)
C6 C7 C8 C2 -100.73(13)
C10 C7 C8 C2 7.38(10)
C3 C2 C8 C9 -143.51(13)
C1 C2 C8 C9 -8.71(16)
C10 C2 C8 C9 111.64(12)
C3 C2 C8 C7 97.45(13)
C1 C2 C8 C7 -127.75(12)
C10 C2 C8 C7 -7.40(10)
C7 C8 C9 C19 -159.15(13)
C2 C8 C9 C19 101.37(14)
C7 C8 C9 S1 78.99(14)
C2 C8 C9 S1 -20.50(13)
C1 S1 C9 C19 -86.94(11)
C1 S1 C9 C8 35.66(11)
O1 C4 C10 C2 -4.23(15)
C15 C4 C10 C2 113.51(14)
C5 C4 C10 C2 -117.02(13)
O1 C4 C10 C7 91.36(13)
C15 C4 C10 C7 -150.91(13)
C5 C4 C10 C7 -21.43(15)
C3 C2 C10 C4 -0.24(15)
C1 C2 C10 C4 -130.87(13)
C8 C2 C10 C4 115.36(12)
C3 C2 C10 C7 -108.21(12)
C1 C2 C10 C7 121.16(13)
C8 C2 C10 C7 7.39(10)
C6 C7 C10 C4 0.87(15)
C8 C7 C10 C4 -115.30(12)
C6 C7 C10 C2 108.66(12)
C8 C7 C10 C2 -7.51(11)
O1 C3 C12 C13 -2.5(3)
C2 C3 C12 C13 179.49(14)
C14 O2 C13 O3 -0.2(2)
C14 O2 C13 C12 179.92(14)
C3 C12 C13 O3 -175.83(16)
C3 C12 C13 O2 4.0(2)
O1 C4 C15 C16 -61.18(17)
C5 C4 C15 C16 58.74(18)
C10 C4 C15 C16 -177.54(13)
C5 C6 C17 C18 -64.68(17)
C7 C6 C17 C18 175.90(13)
